data_4125774
loop_
_publ_author_name
'Lo, Julian C.'
'Kim, Dongyoung'
'Pan, Chung-Mao'
'Edwards, Jacob T.'
'Yabe, Yuki'
'Gui, Jinghan'
'Qin, Tian'
'Guti\'errez, Sara'
'Giacoboni, Jessica'
'Smith, Myles W.'
'Holland, Patrick L.'
'Baran, Phil S.'

_publ_section_title
;
 Fe-Catalyzed C-C Bond Construction from Olefins via Radicals.
;
_journal_issue 6
_journal_name_full 'Journal of the American Chemical Society'
_journal_page_first 2484
_journal_page_last 2503
_journal_paper_doi 10.1021/jacs.6b13155
_journal_volume 139
_journal_year 2017
_chemical_formula_moiety 'C18 H30 Fe O6'
_chemical_formula_sum 'C18 H30 Fe O6'
_chemical_formula_weight 398.27
_space_group_crystal_system monoclinic
_space_group_IT_number 15
_space_group_name_Hall '-C 2yc'
_space_group_name_H-M_alt 'C 1 2/c 1'
_symmetry_space_group_name_Hall '-C 2yc'
_symmetry_space_group_name_H-M 'C 1 2/c 1'
_atom_sites_solution_hydrogens geom
_atom_sites_solution_primary direct
_atom_sites_solution_secondary difmap
_audit_creation_method SHELXL-2014/7
_cell_angle_alpha 90
_cell_angle_beta 116.126(4)
_cell_angle_gamma 90
_cell_formula_units_Z 4
_cell_length_a 15.4305(11)
_cell_length_b 11.1187(8)
_cell_length_c 12.8932(9)
_cell_measurement_reflns_used 338
_cell_measurement_temperature 173(2)
_cell_measurement_theta_max 27.5
_cell_measurement_theta_min 1.8
_cell_volume 1986.0(3)
_computing_cell_refinement 'CrystalClear-SM Expert 2.0 r15 (Rigaku, 2011)'
_computing_data_collection 'CrystalClear-SM Expert 2.0 r15 (Rigaku, 2011)'
_computing_data_reduction 'CrystalClear-SM Expert 2.0 r15 (Rigaku, 2011)'
_computing_molecular_graphics
;
Dolomanov, O.V.; Bourhis, L.J.; Gildea, R.J.; Howard, J.A.K.; Puschmann, H., 
OLEX2: A complete structure solution, refinement and analysis program
(2009). J. Appl. Cryst., 42, 339-341.
;
_computing_publication_material 'SHELXL-2013/2 (Sheldrick, 2014)'
_computing_structure_refinement 'SHELXL-2014/7 (Sheldrick, 2014)'
_computing_structure_solution 'SHELXT-2014/5 (Sheldrick, 2014)'
_diffrn_ambient_temperature 173(2)
_diffrn_detector_area_resol_mean 6.8
_diffrn_measured_fraction_theta_full 0.997
_diffrn_measured_fraction_theta_max 0.990
_diffrn_measurement_device_type 'Rigaku Mercury275R CCD'
_diffrn_measurement_method \w
_diffrn_radiation_type MoK\a
_diffrn_radiation_wavelength 0.71073
_diffrn_reflns_av_R_equivalents 0.0398
_diffrn_reflns_av_unetI/netI 0.0239
_diffrn_reflns_Laue_measured_fraction_full 0.997
_diffrn_reflns_Laue_measured_fraction_max 0.990
_diffrn_reflns_limit_h_max 20
_diffrn_reflns_limit_h_min -20
_diffrn_reflns_limit_k_max 14
_diffrn_reflns_limit_k_min -14
_diffrn_reflns_limit_l_max 16
_diffrn_reflns_limit_l_min -16
_diffrn_reflns_number 13589
_diffrn_reflns_point_group_measured_fraction_full 0.997
_diffrn_reflns_point_group_measured_fraction_max 0.990
_diffrn_reflns_theta_full 25.242
_diffrn_reflns_theta_max 27.619
_diffrn_reflns_theta_min 2.517
_diffrn_source 'Sealed Tube'
_exptl_absorpt_coefficient_mu 0.788
_exptl_absorpt_correction_T_max 1.000
_exptl_absorpt_correction_T_min 0.808
_exptl_absorpt_correction_type multi-scan
_exptl_absorpt_process_details 'Jacobson, R. (1998) Private Communication'
_exptl_crystal_colour Orange
_exptl_crystal_density_diffrn 1.332
_exptl_crystal_density_method 'not measured'
_exptl_crystal_description Block
_exptl_crystal_F_000 848
_exptl_crystal_size_max 0.300
_exptl_crystal_size_mid 0.220
_exptl_crystal_size_min 0.120
_refine_diff_density_max 0.273
_refine_diff_density_min -0.407
_refine_diff_density_rms 0.051
_refine_ls_extinction_method none
_refine_ls_goodness_of_fit_ref 1.006
_refine_ls_hydrogen_treatment constr
_refine_ls_matrix_type full
_refine_ls_number_parameters 126
_refine_ls_number_reflns 2291
_refine_ls_number_restraints 0
_refine_ls_restrained_S_all 1.006
_refine_ls_R_factor_all 0.0480
_refine_ls_R_factor_gt 0.0330
_refine_ls_shift/su_max 0.000
_refine_ls_shift/su_mean 0.000
_refine_ls_structure_factor_coef Fsqd
_refine_ls_weighting_details 'w=1/[\s^2^(Fo^2^)+(0.0526P)^2^+1.5809P] where P=(Fo^2^+2Fc^2^)/3'
_refine_ls_weighting_scheme calc
_refine_ls_wR_factor_gt 0.0866
_refine_ls_wR_factor_ref 0.0950
_reflns_Friedel_coverage 0.000
_reflns_number_gt 1806
_reflns_number_total 2291
_reflns_threshold_expression 'I > 2\s(I)'
_cod_data_source_file ja6b13155_si_003.cif
_cod_data_source_block mini-16016
_cod_database_code 4125774
_shelx_shelxl_version_number 2014/7
_shelx_space_group_comment
; 
The symmetry employed for this shelxl refinement is uniquely defined 
by the following loop, which should always be used as a source of 
symmetry information in preference to the above space-group names. 
They are only intended as comments. 
;
_shelx_estimated_absorpt_t_min 0.798
_shelx_estimated_absorpt_t_max 0.911

loop_
_space_group_symop_operation_xyz
'x, y, z'
'-x, y, -z+1/2'
'x+1/2, y+1/2, z'
'-x+1/2, y+1/2, -z+1/2'
'-x, -y, -z'
'x, -y, z-1/2'
'-x+1/2, -y+1/2, -z'
'x+1/2, -y+1/2, z-1/2'

loop_
_atom_site_label
_atom_site_type_symbol
_atom_site_fract_x
_atom_site_fract_y
_atom_site_fract_z
_atom_site_U_iso_or_equiv
_atom_site_adp_type
_atom_site_occupancy
_atom_site_site_symmetry_order
_atom_site_calc_flag
_atom_site_refinement_flags_posn
_atom_site_refinement_flags_adp
_atom_site_refinement_flags_occupancy
_atom_site_disorder_assembly
_atom_site_disorder_group
Fe1 Fe 0.5000 0.5000 0.5000 0.03016(13) Uani 1 2 d S . P C .
O11 O 0.43632(10) 0.39046(12) 0.36251(11) 0.0390(3) Uani 1 1 d . . . . .
O21 O 0.55847(10) 0.35175(11) 0.59720(10) 0.0343(3) Uani 1 1 d . . . . .
C11 C 0.38000(16) 0.2221(2) 0.24394(17) 0.0484(5) Uani 1 1 d . . . . .
H11A H 0.3110 0.2305 0.2226 0.073 Uiso 1 1 calc R U . . .
H11B H 0.3964 0.1366 0.2469 0.073 Uiso 1 1 calc R U . . .
H11C H 0.3950 0.2627 0.1863 0.073 Uiso 1 1 calc R U . . .
C21 C 0.43739(13) 0.27781(17) 0.35985(15) 0.0342(4) Uani 1 1 d . . . . .
C31 C 0.48632(14) 0.20480(17) 0.45474(18) 0.0386(4) Uani 1 1 d . . . . .
H31 H 0.4806 0.1204 0.4423 0.046 Uiso 1 1 calc R U . . .
C41 C 0.54306(13) 0.24425(16) 0.56656(15) 0.0312(4) Uani 1 1 d . . . . .
C51 C 0.58976(17) 0.15377(17) 0.66047(18) 0.0460(5) Uani 1 1 d . . . . .
H51A H 0.6592 0.1698 0.7009 0.069 Uiso 1 1 calc R U . . .
H51B H 0.5791 0.0729 0.6269 0.069 Uiso 1 1 calc R U . . .
H51C H 0.5616 0.1592 0.7152 0.069 Uiso 1 1 calc R U . . .
O10 O 0.37362(10) 0.48273(14) 0.53254(12) 0.0455(4) Uani 1 1 d . . . . .
C20 C 0.37049(16) 0.4246(2) 0.62804(17) 0.0472(5) Uani 1 1 d . . . . .
H20A H 0.4147 0.4645 0.7009 0.057 Uiso 1 1 calc R U . . .
H20B H 0.3901 0.3394 0.6313 0.057 Uiso 1 1 calc R U . . .
C30 C 0.26946(16) 0.4328(3) 0.6121(2) 0.0594(7) Uani 1 1 d . . . . .
H30A H 0.2645 0.4894 0.6685 0.071 Uiso 1 1 calc R U . . .
H30B H 0.2457 0.3529 0.6220 0.071 Uiso 1 1 calc R U . . .
C40 C 0.2133(2) 0.4773(3) 0.4923(2) 0.0788(10) Uani 1 1 d . . . . .
H40C H 0.1549 0.4276 0.4504 0.095 Uiso 0.5 1 calc R U P A 2
H40D H 0.1934 0.5620 0.4924 0.095 Uiso 0.5 1 calc R U P A 2
H40A H 0.1761 0.4108 0.4410 0.095 Uiso 0.5 1 calc R U P B 1
H40B H 0.1676 0.5408 0.4903 0.095 Uiso 0.5 1 calc R U P B 1
C5A C 0.2808(7) 0.5245(6) 0.4554(7) 0.0569(19) Uani 0.5 1 d . . P C 1
H5AA H 0.2645 0.4971 0.3759 0.068 Uiso 0.5 1 calc R U P C 1
H5AB H 0.2792 0.6135 0.4557 0.068 Uiso 0.5 1 calc R U P C 1
C5B C 0.2794(6) 0.4672(6) 0.4385(6) 0.0485(15) Uani 0.5 1 d . . P C 2
H5BA H 0.2736 0.3874 0.4020 0.058 Uiso 0.5 1 calc R U P C 2
H5BB H 0.2660 0.5303 0.3792 0.058 Uiso 0.5 1 calc R U P C 2

loop_
_atom_site_aniso_label
_atom_site_aniso_U_11
_atom_site_aniso_U_22
_atom_site_aniso_U_33
_atom_site_aniso_U_23
_atom_site_aniso_U_13
_atom_site_aniso_U_12
Fe1 0.0389(2) 0.02551(19) 0.02043(18) 0.00150(13) 0.00792(14) -0.00196(14)
O11 0.0492(8) 0.0358(7) 0.0234(6) -0.0018(5) 0.0081(5) -0.0032(6)
O21 0.0453(7) 0.0277(6) 0.0236(6) 0.0019(5) 0.0094(5) -0.0001(5)
C11 0.0482(12) 0.0517(13) 0.0367(11) -0.0175(9) 0.0108(9) -0.0086(10)
C21 0.0341(9) 0.0400(10) 0.0295(9) -0.0094(8) 0.0150(7) -0.0056(8)
C31 0.0447(11) 0.0301(9) 0.0381(10) -0.0072(8) 0.0155(8) -0.0031(8)
C41 0.0338(9) 0.0298(9) 0.0322(9) 0.0017(7) 0.0167(7) 0.0016(7)
C51 0.0581(13) 0.0313(10) 0.0420(11) 0.0060(8) 0.0161(10) 0.0056(9)
O10 0.0344(7) 0.0678(10) 0.0287(7) 0.0177(6) 0.0088(6) 0.0021(6)
C20 0.0477(12) 0.0652(14) 0.0311(9) 0.0139(9) 0.0193(9) 0.0088(10)
C30 0.0476(14) 0.0895(19) 0.0422(12) 0.0154(13) 0.0209(10) 0.0072(13)
C40 0.0438(14) 0.142(3) 0.0470(14) 0.0273(16) 0.0169(11) 0.0183(16)
C5A 0.042(3) 0.081(5) 0.035(3) 0.018(4) 0.006(3) 0.016(4)
C5B 0.033(3) 0.081(4) 0.024(2) 0.006(3) 0.0049(18) 0.008(4)

loop_
_atom_type_symbol
_atom_type_description
_atom_type_scat_dispersion_real
_atom_type_scat_dispersion_imag
_atom_type_scat_source
C C 0.0033 0.0016 'International Tables Vol C Tables 4.2.6.8 and 6.1.1.4'
H H 0.0000 0.0000 'International Tables Vol C Tables 4.2.6.8 and 6.1.1.4'
Fe Fe 0.3463 0.8444 'International Tables Vol C Tables 4.2.6.8 and 6.1.1.4'
O O 0.0106 0.0060 'International Tables Vol C Tables 4.2.6.8 and 6.1.1.4'

loop_
_geom_angle_atom_site_label_1
_geom_angle_atom_site_label_2
_geom_angle_atom_site_label_3
_geom_angle
_geom_angle_site_symmetry_1
_geom_angle_site_symmetry_3
O11 Fe1 O11 180.00(9) . 5_666
O11 Fe1 O21 87.95(5) . .
O11 Fe1 O21 92.05(5) 5_666 .
O11 Fe1 O21 92.05(5) . 5_666
O11 Fe1 O21 87.95(5) 5_666 5_666
O21 Fe1 O21 180.0 . 5_666
O11 Fe1 O10 90.86(6) . 5_666
O11 Fe1 O10 89.14(6) 5_666 5_666
O21 Fe1 O10 89.90(5) . 5_666
O21 Fe1 O10 90.10(5) 5_666 5_666
O11 Fe1 O10 89.14(6) . .
O11 Fe1 O10 90.86(6) 5_666 .
O21 Fe1 O10 90.10(5) . .
O21 Fe1 O10 89.90(5) 5_666 .
O10 Fe1 O10 180.00(8) 5_666 .
C21 O11 Fe1 128.40(12) . .
C41 O21 Fe1 127.75(12) . .
C21 C11 H11A 109.5 . .
C21 C11 H11B 109.5 . .
H11A C11 H11B 109.5 . .
C21 C11 H11C 109.5 . .
H11A C11 H11C 109.5 . .
H11B C11 H11C 109.5 . .
O11 C21 C31 124.82(17) . .
O11 C21 C11 115.60(18) . .
C31 C21 C11 119.58(18) . .
C21 C31 C41 125.63(17) . .
C21 C31 H31 117.2 . .
C41 C31 H31 117.2 . .
O21 C41 C31 125.20(16) . .
O21 C41 C51 115.59(16) . .
C31 C41 C51 119.20(16) . .
C41 C51 H51A 109.5 . .
C41 C51 H51B 109.5 . .
H51A C51 H51B 109.5 . .
C41 C51 H51C 109.5 . .
H51A C51 H51C 109.5 . .
H51B C51 H51C 109.5 . .
C20 O10 C5A 110.5(4) . .
C20 O10 C5B 105.7(4) . .
C20 O10 Fe1 125.93(12) . .
C5A O10 Fe1 123.5(4) . .
C5B O10 Fe1 120.5(3) . .
O10 C20 C30 106.78(17) . .
O10 C20 H20A 110.4 . .
C30 C20 H20A 110.4 . .
O10 C20 H20B 110.4 . .
C30 C20 H20B 110.4 . .
H20A C20 H20B 108.6 . .
C20 C30 C40 105.15(19) . .
C20 C30 H30A 110.7 . .
C40 C30 H30A 110.7 . .
C20 C30 H30B 110.7 . .
C40 C30 H30B 110.7 . .
H30A C30 H30B 108.8 . .
C5A C40 C30 107.0(4) . .
C5B C40 C30 104.9(3) . .
C5B C40 H40C 110.8 . .
C30 C40 H40C 110.8 . .
C5B C40 H40D 110.8 . .
C30 C40 H40D 110.8 . .
H40C C40 H40D 108.8 . .
C5A C40 H40A 110.3 . .
C30 C40 H40A 110.3 . .
C5A C40 H40B 110.3 . .
C30 C40 H40B 110.3 . .
H40A C40 H40B 108.6 . .
O10 C5A C40 107.9(5) . .
O10 C5A H5AA 110.1 . .
C40 C5A H5AA 110.1 . .
O10 C5A H5AB 110.1 . .
C40 C5A H5AB 110.1 . .
H5AA C5A H5AB 108.4 . .
O10 C5B C40 104.3(5) . .
O10 C5B H5BA 110.9 . .
C40 C5B H5BA 110.9 . .
O10 C5B H5BB 110.9 . .
C40 C5B H5BB 110.9 . .
H5BA C5B H5BB 108.9 . .

loop_
_geom_bond_atom_site_label_1
_geom_bond_atom_site_label_2
_geom_bond_distance
_geom_bond_site_symmetry_2
Fe1 O11 2.0142(13) .
Fe1 O11 2.0142(13) 5_666
Fe1 O21 2.0263(12) .
Fe1 O21 2.0263(12) 5_666
Fe1 O10 2.1763(14) 5_666
Fe1 O10 2.1764(14) .
O11 C21 1.253(2) .
O21 C41 1.248(2) .
C11 C21 1.495(2) .
C11 H11A 0.9800 .
C11 H11B 0.9800 .
C11 H11C 0.9800 .
C21 C31 1.383(3) .
C31 C41 1.388(3) .
C31 H31 0.9500 .
C41 C51 1.493(3) .
C51 H51A 0.9800 .
C51 H51B 0.9800 .
C51 H51C 0.9800 .
O10 C20 1.410(2) .
O10 C5A 1.415(8) .
O10 C5B 1.435(8) .
C20 C30 1.483(3) .
C20 H20A 0.9900 .
C20 H20B 0.9900 .
C30 C40 1.484(3) .
C30 H30A 0.9900 .
C30 H30B 0.9900 .
C40 C5A 1.422(10) .
C40 C5B 1.469(9) .
C40 H40C 0.9900 .
C40 H40D 0.9900 .
C40 H40A 0.9900 .
C40 H40B 0.9900 .
C5A H5AA 0.9900 .
C5A H5AB 0.9900 .
C5B H5BA 0.9900 .
C5B H5BB 0.9900 .

loop_
_geom_torsion_atom_site_label_1
_geom_torsion_atom_site_label_2
_geom_torsion_atom_site_label_3
_geom_torsion_atom_site_label_4
_geom_torsion
Fe1 O11 C21 C31 -1.4(3)
Fe1 O11 C21 C11 178.09(13)
O11 C21 C31 C41 -1.4(3)
C11 C21 C31 C41 179.1(2)
Fe1 O21 C41 C31 4.8(3)
Fe1 O21 C41 C51 -174.44(13)
C21 C31 C41 O21 -0.5(3)
C21 C31 C41 C51 178.76(19)
C5A O10 C20 C30 -1.6(4)
C5B O10 C20 C30 -29.8(4)
Fe1 O10 C20 C30 -178.61(16)
O10 C20 C30 C40 10.6(3)
C20 C30 C40 C5A -15.9(4)
C20 C30 C40 C5B 11.9(4)
C20 O10 C5A C40 -8.7(6)
Fe1 O10 C5A C40 168.5(3)
C30 C40 C5A O10 15.2(6)
C20 O10 C5B C40 37.3(5)
Fe1 O10 C5B C40 -171.8(3)
C30 C40 C5B O10 -29.8(5)
